data_7040241
loop_
_publ_author_name
'W\"achtler, Erik'
'Gericke, Robert'
'Brendler, Erica'
'Gerke, Birgit'
'Langer, Thorsten'
'P\"ottgen, Rainer'
'Zhechkov, Lyuben'
'Heine, Thomas'
'Wagler, J\"org'

_publ_section_title
;
 Group 10-group 14 metal complexes [E-TM](IV): the role of the group 14
 site as an L, X and Z-type ligand.
;
_journal_issue 36
_journal_name_full 'Dalton transactions (Cambridge, England : 2003)'
_journal_page_first 14252
_journal_page_last 14264
_journal_paper_doi 10.1039/c6dt01621a
_journal_volume 45
_journal_year 2016
_chemical_formula_moiety 'C28 H16 N4 Ni2 S8'
_chemical_formula_sum 'C28 H16 N4 Ni2 S8'
_chemical_formula_weight 782.35
_chemical_name_systematic
;
 ?
;
_space_group_IT_number 61
_symmetry_cell_setting orthorhombic
_symmetry_space_group_name_Hall '-P 2ac 2ab'
_symmetry_space_group_name_H-M 'P b c a'
_atom_sites_solution_hydrogens geom
_atom_sites_solution_primary direct
_atom_sites_solution_secondary difmap
_audit_creation_method SHELXL-97
_audit_update_record
;
2016-08-03 deposited with the CCDC.
2016-08-08 downloaded from the CCDC.
;
_cell_angle_alpha 90.00
_cell_angle_beta 90.00
_cell_angle_gamma 90.00
_cell_formula_units_Z 8
_cell_length_a 14.8803(4)
_cell_length_b 16.4815(4)
_cell_length_c 24.0587(7)
_cell_measurement_reflns_used 32159
_cell_measurement_temperature 100(2)
_cell_measurement_theta_max 25.20
_cell_measurement_theta_min 1.69
_cell_volume 5900.4(3)
_computing_cell_refinement 'STOE X-AREA'
_computing_data_collection 'STOE X-AREA'
_computing_data_reduction 'STOE X-RED'
_computing_molecular_graphics 'ORTEP32 (Farugia)'
_computing_publication_material 'Ciftab (Sheldrick)'
_computing_structure_refinement 'SHELXL-97 (Sheldrick, 1997)'
_computing_structure_solution 'SHELXS-97 (Sheldrick, 1997)'
_diffrn_ambient_temperature 100(2)
_diffrn_measured_fraction_theta_full 1.000
_diffrn_measured_fraction_theta_max 1.000
_diffrn_measurement_device_type 'Stoe IPDS 2'
_diffrn_measurement_method 'omega scans'
_diffrn_radiation_monochromator graphite
_diffrn_radiation_source 'fine-focus sealed tube'
_diffrn_radiation_type MoK\a
_diffrn_radiation_wavelength 0.71073
_diffrn_reflns_av_R_equivalents 0.0774
_diffrn_reflns_av_sigmaI/netI 0.0388
_diffrn_reflns_limit_h_max 17
_diffrn_reflns_limit_h_min -17
_diffrn_reflns_limit_k_max 19
_diffrn_reflns_limit_k_min -17
_diffrn_reflns_limit_l_max 28
_diffrn_reflns_limit_l_min -27
_diffrn_reflns_number 40361
_diffrn_reflns_theta_full 25.00
_diffrn_reflns_theta_max 25.00
_diffrn_reflns_theta_min 2.03
_exptl_absorpt_coefficient_mu 1.872
_exptl_absorpt_correction_T_max 0.9596
_exptl_absorpt_correction_T_min 0.7288
_exptl_absorpt_correction_type integration
_exptl_absorpt_process_details XShape
_exptl_crystal_colour brown
_exptl_crystal_density_diffrn 1.761
_exptl_crystal_density_method 'not measured'
_exptl_crystal_description plate
_exptl_crystal_F_000 3168
_exptl_crystal_size_max 0.25
_exptl_crystal_size_mid 0.20
_exptl_crystal_size_min 0.04
_refine_diff_density_max 0.646
_refine_diff_density_min -0.477
_refine_diff_density_rms 0.093
_refine_ls_extinction_coef 0.00110(11)
_refine_ls_extinction_expression Fc^*^=kFc[1+0.001xFc^2^\l^3^/sin(2\q)]^-1/4^
_refine_ls_extinction_method SHELXL
_refine_ls_goodness_of_fit_ref 1.011
_refine_ls_hydrogen_treatment constr
_refine_ls_matrix_type full
_refine_ls_number_parameters 380
_refine_ls_number_reflns 5195
_refine_ls_number_restraints 0
_refine_ls_restrained_S_all 1.011
_refine_ls_R_factor_all 0.0604
_refine_ls_R_factor_gt 0.0364
_refine_ls_shift/su_max 0.001
_refine_ls_shift/su_mean 0.000
_refine_ls_structure_factor_coef Fsqd
_refine_ls_weighting_details 'calc w=1/[\s^2^(Fo^2^)+(0.0510P)^2^+2.2428P] where P=(Fo^2^+2Fc^2^)/3'
_refine_ls_weighting_scheme calc
_refine_ls_wR_factor_gt 0.0820
_refine_ls_wR_factor_ref 0.0883
_reflns_number_gt 3899
_reflns_number_total 5195
_reflns_threshold_expression >2sigma(I)
_cod_data_source_file c6dt01621a2.cif
_cod_data_source_block Ni2bztzS4
_cod_depositor_comments 'Adding full bibliography for 7040238--7040250.cif.'
_cod_original_sg_symbol_Hall -P2ac2ab
_cod_original_sg_symbol_H-M Pbca
_cod_database_code 7040241

loop_
_symmetry_equiv_pos_as_xyz
'x, y, z'
'-x+1/2, -y, z+1/2'
'x+1/2, -y+1/2, -z'
'-x, y+1/2, -z+1/2'
'-x, -y, -z'
'x-1/2, y, -z-1/2'
'-x-1/2, y-1/2, z'
'x, -y-1/2, z-1/2'

loop_
_atom_site_label
_atom_site_type_symbol
_atom_site_fract_x
_atom_site_fract_y
_atom_site_fract_z
_atom_site_U_iso_or_equiv
_atom_site_adp_type
_atom_site_occupancy
_atom_site_symmetry_multiplicity
_atom_site_calc_flag
_atom_site_refinement_flags
Ni1 Ni 0.71976(3) 0.11719(3) 0.38165(2) 0.01919(13) Uani 1 1 d .
Ni2 Ni 0.87267(3) 0.10844(3) 0.43078(2) 0.01738(13) Uani 1 1 d .
S1 S 0.66960(6) 0.20944(6) 0.44176(4) 0.0235(2) Uani 1 1 d .
S2 S 0.72178(6) 0.24707(6) 0.55796(4) 0.0258(2) Uani 1 1 d .
S3 S 0.76446(6) 0.02391(6) 0.32025(4) 0.0251(2) Uani 1 1 d .
S4 S 0.94485(6) -0.01019(6) 0.27219(4) 0.0270(2) Uani 1 1 d .
S5 S 0.83587(6) -0.01405(6) 0.46484(4) 0.0220(2) Uani 1 1 d .
S6 S 0.66122(6) -0.10197(6) 0.47863(5) 0.0248(2) Uani 1 1 d .
S7 S 0.91398(6) 0.22900(6) 0.39631(4) 0.0219(2) Uani 1 1 d .
S8 S 0.85239(6) 0.32143(6) 0.29655(5) 0.0326(3) Uani 1 1 d .
N1 N 0.82336(19) 0.16112(18) 0.49405(14) 0.0213(7) Uani 1 1 d .
N2 N 0.92556(18) 0.05851(18) 0.36793(14) 0.0198(7) Uani 1 1 d .
N3 N 0.67312(18) 0.03262(19) 0.42549(14) 0.0208(7) Uani 1 1 d .
N4 N 0.76313(19) 0.20040(19) 0.33550(14) 0.0214(7) Uani 1 1 d .
C1 C 0.7450(2) 0.1990(2) 0.49502(17) 0.0223(8) Uani 1 1 d .
C2 C 0.8714(2) 0.1709(2) 0.54384(16) 0.0213(8) Uani 1 1 d .
C3 C 0.9560(2) 0.1396(2) 0.55517(17) 0.0244(9) Uani 1 1 d .
H3 H 0.9859 0.1062 0.5288 0.029 Uiso 1 1 calc R
C4 C 0.9964(3) 0.1580(3) 0.60590(18) 0.0303(10) Uani 1 1 d .
H4 H 1.0547 0.1376 0.6139 0.036 Uiso 1 1 calc R
C5 C 0.9525(3) 0.2058(3) 0.64475(19) 0.0321(10) Uani 1 1 d .
H5 H 0.9807 0.2172 0.6793 0.039 Uiso 1 1 calc R
C6 C 0.8669(3) 0.2374(3) 0.63369(18) 0.0323(10) Uani 1 1 d .
H6 H 0.8371 0.2708 0.6600 0.039 Uiso 1 1 calc R
C7 C 0.8273(2) 0.2187(2) 0.58382(17) 0.0255(9) Uani 1 1 d .
C8 C 0.8787(2) 0.0289(2) 0.32580(17) 0.0218(8) Uani 1 1 d .
C9 C 1.0184(2) 0.0507(2) 0.35980(17) 0.0193(8) Uani 1 1 d .
C10 C 1.0838(2) 0.0749(2) 0.39686(17) 0.0220(8) Uani 1 1 d .
H10 H 1.0685 0.0999 0.4311 0.026 Uiso 1 1 calc R
C11 C 1.1736(2) 0.0613(2) 0.38226(18) 0.0256(9) Uani 1 1 d .
H11 H 1.2200 0.0757 0.4076 0.031 Uiso 1 1 calc R
C12 C 1.1959(2) 0.0272(3) 0.33178(19) 0.0309(10) Uani 1 1 d .
H12 H 1.2574 0.0209 0.3221 0.037 Uiso 1 1 calc R
C13 C 1.1298(3) 0.0019(3) 0.29463(18) 0.0290(9) Uani 1 1 d .
H13 H 1.1453 -0.0227 0.2602 0.035 Uiso 1 1 calc R
C14 C 1.0412(2) 0.0137(2) 0.30926(17) 0.0232(9) Uani 1 1 d .
C15 C 0.7224(2) -0.0193(2) 0.45385(16) 0.0203(8) Uani 1 1 d .
C16 C 0.5824(2) 0.0103(2) 0.42273(17) 0.0225(8) Uani 1 1 d .
C17 C 0.5147(2) 0.0539(2) 0.39615(18) 0.0254(9) Uani 1 1 d .
H17 H 0.5275 0.1039 0.3782 0.030 Uiso 1 1 calc R
C18 C 0.4283(2) 0.0225(3) 0.39652(19) 0.0295(10) Uani 1 1 d .
H18 H 0.3816 0.0509 0.3780 0.035 Uiso 1 1 calc R
C19 C 0.4088(2) -0.0508(2) 0.42400(18) 0.0265(9) Uani 1 1 d .
H19 H 0.3489 -0.0707 0.4244 0.032 Uiso 1 1 calc R
C20 C 0.4763(2) -0.0944(2) 0.45059(18) 0.0257(9) Uani 1 1 d .
H20 H 0.4636 -0.1441 0.4690 0.031 Uiso 1 1 calc R
C21 C 0.5635(2) -0.0628(2) 0.44939(18) 0.0235(9) Uani 1 1 d .
C22 C 0.8367(2) 0.2429(2) 0.34422(17) 0.0222(8) Uani 1 1 d .
C23 C 0.7145(2) 0.2286(2) 0.28966(16) 0.0236(9) Uani 1 1 d .
C24 C 0.6339(2) 0.1951(3) 0.26989(18) 0.0271(9) Uani 1 1 d .
H24 H 0.6074 0.1496 0.2878 0.033 Uiso 1 1 calc R
C25 C 0.5936(3) 0.2297(3) 0.22366(18) 0.0296(9) Uani 1 1 d .
H25 H 0.5404 0.2064 0.2089 0.036 Uiso 1 1 calc R
C26 C 0.6304(3) 0.2985(3) 0.19858(18) 0.0305(10) Uani 1 1 d .
H26 H 0.6004 0.3229 0.1680 0.037 Uiso 1 1 calc R
C27 C 0.7096(3) 0.3313(3) 0.21781(19) 0.0349(10) Uani 1 1 d .
H27 H 0.7355 0.3771 0.2000 0.042 Uiso 1 1 calc R
C28 C 0.7514(2) 0.2963(2) 0.26379(18) 0.0285(9) Uani 1 1 d .

loop_
_atom_site_aniso_label
_atom_site_aniso_U_11
_atom_site_aniso_U_22
_atom_site_aniso_U_33
_atom_site_aniso_U_23
_atom_site_aniso_U_13
_atom_site_aniso_U_12
Ni1 0.0152(2) 0.0206(3) 0.0218(3) 0.0012(2) -0.00102(18) 0.00048(18)
Ni2 0.0141(2) 0.0198(2) 0.0183(3) -0.0019(2) 0.00016(18) 0.00063(18)
S1 0.0185(4) 0.0248(5) 0.0274(6) 0.0013(4) 0.0022(4) 0.0040(4)
S2 0.0262(5) 0.0239(5) 0.0274(6) -0.0044(4) 0.0079(4) -0.0004(4)
S3 0.0191(4) 0.0297(5) 0.0265(5) -0.0064(5) -0.0048(4) -0.0008(4)
S4 0.0240(5) 0.0342(6) 0.0226(5) -0.0082(5) 0.0007(4) -0.0023(4)
S5 0.0156(4) 0.0234(5) 0.0270(6) 0.0036(4) -0.0025(4) 0.0014(4)
S6 0.0209(4) 0.0187(5) 0.0349(6) 0.0033(4) -0.0004(4) 0.0002(4)
S7 0.0194(4) 0.0212(5) 0.0250(5) -0.0021(4) 0.0013(4) -0.0022(4)
S8 0.0245(5) 0.0290(6) 0.0444(7) 0.0149(5) -0.0001(4) -0.0015(4)
N1 0.0164(14) 0.0229(17) 0.0246(19) -0.0016(15) 0.0008(13) 0.0009(13)
N2 0.0170(14) 0.0196(16) 0.0229(19) -0.0024(14) 0.0001(13) -0.0005(12)
N3 0.0148(14) 0.0217(16) 0.0260(19) -0.0012(15) -0.0010(13) -0.0008(13)
N4 0.0198(15) 0.0208(16) 0.0236(18) 0.0016(14) 0.0003(13) 0.0040(13)
C1 0.0191(17) 0.0206(19) 0.027(2) 0.0019(17) 0.0060(16) 0.0004(15)
C2 0.0226(17) 0.0206(19) 0.021(2) 0.0004(17) 0.0001(16) -0.0056(15)
C3 0.0252(19) 0.028(2) 0.019(2) 0.0000(17) 0.0008(16) -0.0017(16)
C4 0.026(2) 0.035(2) 0.030(3) 0.008(2) -0.0031(17) -0.0085(17)
C5 0.041(2) 0.032(2) 0.023(2) -0.003(2) -0.0055(18) -0.0164(19)
C6 0.039(2) 0.032(2) 0.026(2) -0.006(2) 0.0040(19) -0.0117(19)
C7 0.0273(19) 0.023(2) 0.026(2) -0.0006(18) 0.0076(17) -0.0047(16)
C8 0.0208(17) 0.022(2) 0.022(2) -0.0020(17) 0.0019(16) 0.0007(15)
C9 0.0156(16) 0.0200(19) 0.022(2) 0.0003(16) 0.0003(15) 0.0010(14)
C10 0.0240(18) 0.0209(19) 0.021(2) -0.0030(17) 0.0007(16) 0.0001(15)
C11 0.0149(17) 0.027(2) 0.035(3) -0.0041(19) 0.0000(16) -0.0010(15)
C12 0.0149(17) 0.041(3) 0.036(3) -0.005(2) 0.0051(17) 0.0006(17)
C13 0.030(2) 0.028(2) 0.028(2) -0.0057(19) 0.0069(18) -0.0038(17)
C14 0.0216(18) 0.023(2) 0.025(2) 0.0003(17) -0.0009(16) -0.0033(15)
C15 0.0172(17) 0.024(2) 0.020(2) -0.0009(17) -0.0009(15) -0.0009(15)
C16 0.0166(17) 0.026(2) 0.025(2) -0.0029(18) -0.0008(15) -0.0015(15)
C17 0.0206(18) 0.027(2) 0.029(2) 0.0039(18) 0.0004(16) 0.0001(16)
C18 0.0179(18) 0.032(2) 0.039(3) -0.002(2) -0.0007(17) 0.0007(16)
C19 0.0175(17) 0.032(2) 0.030(2) -0.0083(19) 0.0022(16) -0.0032(16)
C20 0.0233(18) 0.021(2) 0.033(2) -0.0065(18) 0.0038(17) -0.0028(15)
C21 0.0184(17) 0.021(2) 0.032(2) -0.0020(18) -0.0018(16) -0.0009(15)
C22 0.0224(18) 0.0213(19) 0.023(2) -0.0017(17) 0.0008(16) 0.0018(15)
C23 0.0192(18) 0.030(2) 0.022(2) -0.0005(18) 0.0031(15) 0.0047(16)
C24 0.0266(19) 0.029(2) 0.026(2) 0.0005(19) -0.0008(17) 0.0061(17)
C25 0.0249(19) 0.038(2) 0.026(2) -0.003(2) -0.0018(17) 0.0079(17)
C26 0.033(2) 0.035(2) 0.023(2) 0.005(2) 0.0010(18) 0.0146(18)
C27 0.036(2) 0.032(2) 0.036(3) 0.013(2) 0.0035(19) 0.0091(19)
C28 0.0227(18) 0.029(2) 0.034(2) 0.006(2) 0.0006(17) 0.0067(17)

loop_
_atom_type_symbol
_atom_type_description
_atom_type_scat_dispersion_real
_atom_type_scat_dispersion_imag
_atom_type_scat_source
C C 0.0033 0.0016 'International Tables Vol C Tables 4.2.6.8 and 6.1.1.4'
H H 0.0000 0.0000 'International Tables Vol C Tables 4.2.6.8 and 6.1.1.4'
N N 0.0061 0.0033 'International Tables Vol C Tables 4.2.6.8 and 6.1.1.4'
S S 0.1246 0.1234 'International Tables Vol C Tables 4.2.6.8 and 6.1.1.4'
Ni Ni 0.3393 1.1124 'International Tables Vol C Tables 4.2.6.8 and 6.1.1.4'

loop_
_geom_angle_atom_site_label_1
_geom_angle_atom_site_label_2
_geom_angle_atom_site_label_3
_geom_angle
N4 Ni1 N3 177.64(14)
N4 Ni1 S1 90.03(10)
N3 Ni1 S1 91.04(10)
N4 Ni1 S3 90.53(10)
N3 Ni1 S3 88.32(10)
S1 Ni1 S3 177.73(4)
N4 Ni1 Ni2 90.50(9)
N3 Ni1 Ni2 91.56(9)
S1 Ni1 Ni2 92.09(3)
S3 Ni1 Ni2 90.11(3)
N2 Ni2 N1 177.88(13)
N2 Ni2 S7 88.62(10)
N1 Ni2 S7 89.84(10)
N2 Ni2 S5 90.11(10)
N1 Ni2 S5 91.39(10)
S7 Ni2 S5 178.10(4)
N2 Ni2 Ni1 91.44(9)
N1 Ni2 Ni1 90.05(9)
S7 Ni2 Ni1 91.32(3)
S5 Ni2 Ni1 90.13(3)
C1 S1 Ni1 101.42(13)
C1 S2 C7 90.56(19)
C8 S3 Ni1 102.23(14)
C14 S4 C8 90.17(18)
C15 S5 Ni2 103.28(13)
C21 S6 C15 90.50(17)
C22 S7 Ni2 101.81(13)
C22 S8 C28 90.31(19)
C1 N1 C2 112.3(3)
C1 N1 Ni2 124.8(3)
C2 N1 Ni2 122.6(2)
C8 N2 C9 112.3(3)
C8 N2 Ni2 123.6(2)
C9 N2 Ni2 124.1(2)
C15 N3 C16 113.0(3)
C15 N3 Ni1 124.5(2)
C16 N3 Ni1 121.6(3)
C22 N4 C23 112.3(3)
C22 N4 Ni1 125.4(3)
C23 N4 Ni1 122.1(2)
N1 C1 S1 127.7(3)
N1 C1 S2 113.8(3)
S1 C1 S2 118.4(2)
C3 C2 N1 125.9(4)
C3 C2 C7 119.9(4)
N1 C2 C7 114.2(3)
C2 C3 C4 118.8(4)
C2 C3 H3 120.6
C4 C3 H3 120.6
C5 C4 C3 120.8(4)
C5 C4 H4 119.6
C3 C4 H4 119.6
C4 C5 C6 120.8(4)
C4 C5 H5 119.6
C6 C5 H5 119.6
C7 C6 C5 118.2(4)
C7 C6 H6 120.9
C5 C6 H6 120.9
C6 C7 C2 121.6(4)
C6 C7 S2 129.5(3)
C2 C7 S2 109.0(3)
N2 C8 S3 127.0(3)
N2 C8 S4 113.8(3)
S3 C8 S4 119.1(2)
C10 C9 N2 125.4(4)
C10 C9 C14 121.0(3)
N2 C9 C14 113.6(3)
C9 C10 C11 117.8(4)
C9 C10 H10 121.1
C11 C10 H10 121.1
C12 C11 C10 121.1(4)
C12 C11 H11 119.5
C10 C11 H11 119.5
C11 C12 C13 121.1(3)
C11 C12 H12 119.4
C13 C12 H12 119.4
C14 C13 C12 118.0(4)
C14 C13 H13 121.0
C12 C13 H13 121.0
C13 C14 C9 120.9(3)
C13 C14 S4 128.9(3)
C9 C14 S4 110.2(3)
N3 C15 S5 126.6(3)
N3 C15 S6 113.2(2)
S5 C15 S6 120.1(2)
C17 C16 C21 120.8(3)
C17 C16 N3 125.6(4)
C21 C16 N3 113.6(3)
C18 C17 C16 118.4(4)
C18 C17 H17 120.8
C16 C17 H17 120.8
C17 C18 C19 121.0(4)
C17 C18 H18 119.5
C19 C18 H18 119.5
C20 C19 C18 120.7(3)
C20 C19 H19 119.7
C18 C19 H19 119.7
C19 C20 C21 117.9(4)
C19 C20 H20 121.0
C21 C20 H20 121.0
C16 C21 C20 121.2(3)
C16 C21 S6 109.8(3)
C20 C21 S6 129.0(3)
N4 C22 S7 127.1(3)
N4 C22 S8 113.7(3)
S7 C22 S8 119.3(2)
C28 C23 N4 114.6(3)
C28 C23 C24 120.1(4)
N4 C23 C24 125.3(4)
C25 C24 C23 118.6(4)
C25 C24 H24 120.7
C23 C24 H24 120.7
C24 C25 C26 120.8(4)
C24 C25 H25 119.6
C26 C25 H25 119.6
C27 C26 C25 120.6(4)
C27 C26 H26 119.7
C25 C26 H26 119.7
C26 C27 C28 119.1(4)
C26 C27 H27 120.5
C28 C27 H27 120.5
C23 C28 C27 120.8(4)
C23 C28 S8 109.1(3)
C27 C28 S8 130.1(3)

loop_
_geom_bond_atom_site_label_1
_geom_bond_atom_site_label_2
_geom_bond_distance
Ni1 N4 1.879(3)
Ni1 N3 1.881(3)
Ni1 S1 2.2271(11)
Ni1 S3 2.2335(11)
Ni1 Ni2 2.5681(6)
Ni2 N2 1.893(3)
Ni2 N1 1.900(3)
Ni2 S7 2.2390(10)
Ni2 S5 2.2466(10)
S1 C1 1.711(4)
S2 C1 1.743(4)
S2 C7 1.752(4)
S3 C8 1.706(4)
S4 C14 1.733(4)
S4 C8 1.746(4)
S5 C15 1.711(3)
S6 C21 1.739(4)
S6 C15 1.744(4)
S7 C22 1.717(4)
S8 C22 1.745(4)
S8 C28 1.747(4)
N1 C1 1.323(5)
N1 C2 1.405(5)
N2 C8 1.324(5)
N2 C9 1.401(4)
N3 C15 1.318(5)
N3 C16 1.401(4)
N4 C22 1.316(5)
N4 C23 1.398(5)
C2 C3 1.387(5)
C2 C7 1.406(6)
C3 C4 1.394(6)
C3 H3 0.9500
C4 C5 1.385(6)
C4 H4 0.9500
C5 C6 1.402(6)
C5 H5 0.9500
C6 C7 1.372(6)
C6 H6 0.9500
C9 C10 1.379(5)
C9 C14 1.403(6)
C10 C11 1.400(5)
C10 H10 0.9500
C11 C12 1.378(6)
C11 H11 0.9500
C12 C13 1.393(6)
C12 H12 0.9500
C13 C14 1.378(5)
C13 H13 0.9500
C16 C17 1.393(5)
C16 C21 1.393(6)
C17 C18 1.386(5)
C17 H17 0.9500
C18 C19 1.407(6)
C18 H18 0.9500
C19 C20 1.391(6)
C19 H19 0.9500
C20 C21 1.398(5)
C20 H20 0.9500
C23 C28 1.391(6)
C23 C24 1.404(5)
C24 C25 1.386(6)
C24 H24 0.9500
C25 C26 1.395(6)
C25 H25 0.9500
C26 C27 1.378(6)
C26 H26 0.9500
C27 C28 1.393(6)
C27 H27 0.9500

loop_
_geom_torsion_atom_site_label_1
_geom_torsion_atom_site_label_2
_geom_torsion_atom_site_label_3
_geom_torsion_atom_site_label_4
_geom_torsion
N4 Ni1 Ni2 N2 -72.68(13)
N3 Ni1 Ni2 N2 106.18(13)
S1 Ni1 Ni2 N2 -162.73(10)
S3 Ni1 Ni2 N2 17.86(10)
N4 Ni1 Ni2 N1 105.82(13)
N3 Ni1 Ni2 N1 -75.33(14)
S1 Ni1 Ni2 N1 15.77(10)
S3 Ni1 Ni2 N1 -163.65(10)
N4 Ni1 Ni2 S7 15.98(10)
N3 Ni1 Ni2 S7 -165.17(10)
S1 Ni1 Ni2 S7 -74.07(4)
S3 Ni1 Ni2 S7 106.51(4)
N4 Ni1 Ni2 S5 -162.79(10)
N3 Ni1 Ni2 S5 16.06(10)
S1 Ni1 Ni2 S5 107.16(4)
S3 Ni1 Ni2 S5 -72.26(4)
N4 Ni1 S1 C1 -107.25(16)
N3 Ni1 S1 C1 74.84(16)
Ni2 Ni1 S1 C1 -16.76(13)
N4 Ni1 S3 C8 70.10(17)
N3 Ni1 S3 C8 -111.96(17)
Ni2 Ni1 S3 C8 -20.40(14)
N2 Ni2 S5 C15 -105.75(16)
N1 Ni2 S5 C15 75.74(16)
Ni1 Ni2 S5 C15 -14.31(14)
N2 Ni2 S7 C22 75.71(16)
N1 Ni2 S7 C22 -105.75(16)
Ni1 Ni2 S7 C22 -15.70(13)
S7 Ni2 N1 C1 78.2(3)
S5 Ni2 N1 C1 -103.3(3)
Ni1 Ni2 N1 C1 -13.1(3)
S7 Ni2 N1 C2 -95.2(3)
S5 Ni2 N1 C2 83.4(3)
Ni1 Ni2 N1 C2 173.5(3)
S7 Ni2 N2 C8 -104.0(3)
S5 Ni2 N2 C8 77.4(3)
Ni1 Ni2 N2 C8 -12.7(3)
S7 Ni2 N2 C9 74.0(3)
S5 Ni2 N2 C9 -104.6(3)
Ni1 Ni2 N2 C9 165.3(3)
S1 Ni1 N3 C15 -110.1(3)
S3 Ni1 N3 C15 72.0(3)
Ni2 Ni1 N3 C15 -18.0(3)
S1 Ni1 N3 C16 81.8(3)
S3 Ni1 N3 C16 -96.1(3)
Ni2 Ni1 N3 C16 173.9(3)
S1 Ni1 N4 C22 76.6(3)
S3 Ni1 N4 C22 -105.6(3)
Ni2 Ni1 N4 C22 -15.5(3)
S1 Ni1 N4 C23 -97.6(3)
S3 Ni1 N4 C23 80.2(3)
Ni2 Ni1 N4 C23 170.3(3)
C2 N1 C1 S1 174.5(3)
Ni2 N1 C1 S1 0.6(5)
C2 N1 C1 S2 -2.0(4)
Ni2 N1 C1 S2 -175.95(17)
Ni1 S1 C1 N1 14.7(4)
Ni1 S1 C1 S2 -168.92(18)
C7 S2 C1 N1 2.9(3)
C7 S2 C1 S1 -173.9(2)
C1 N1 C2 C3 -179.0(4)
Ni2 N1 C2 C3 -4.9(5)
C1 N1 C2 C7 -0.4(5)
Ni2 N1 C2 C7 173.7(3)
N1 C2 C3 C4 177.1(4)
C7 C2 C3 C4 -1.5(6)
C2 C3 C4 C5 1.0(6)
C3 C4 C5 C6 -0.7(6)
C4 C5 C6 C7 1.0(6)
C5 C6 C7 C2 -1.6(6)
C5 C6 C7 S2 179.2(3)
C3 C2 C7 C6 1.9(6)
N1 C2 C7 C6 -176.8(4)
C3 C2 C7 S2 -178.8(3)
N1 C2 C7 S2 2.5(4)
C1 S2 C7 C6 176.3(4)
C1 S2 C7 C2 -2.9(3)
C9 N2 C8 S3 178.0(3)
Ni2 N2 C8 S3 -3.7(5)
C9 N2 C8 S4 -0.6(4)
Ni2 N2 C8 S4 177.63(18)
Ni1 S3 C8 N2 20.4(4)
Ni1 S3 C8 S4 -161.0(2)
C14 S4 C8 N2 0.8(3)
C14 S4 C8 S3 -177.9(3)
C8 N2 C9 C10 -178.9(4)
Ni2 N2 C9 C10 2.9(5)
C8 N2 C9 C14 0.0(5)
Ni2 N2 C9 C14 -178.2(3)
N2 C9 C10 C11 179.0(4)
C14 C9 C10 C11 0.2(6)
C9 C10 C11 C12 2.0(6)
C10 C11 C12 C13 -2.9(6)
C11 C12 C13 C14 1.5(6)
C12 C13 C14 C9 0.6(6)
C12 C13 C14 S4 179.4(3)
C10 C9 C14 C13 -1.5(6)
N2 C9 C14 C13 179.5(4)
C10 C9 C14 S4 179.5(3)
N2 C9 C14 S4 0.6(4)
C8 S4 C14 C13 -179.6(4)
C8 S4 C14 C9 -0.7(3)
C16 N3 C15 S5 178.3(3)
Ni1 N3 C15 S5 9.3(5)
C16 N3 C15 S6 1.2(4)
Ni1 N3 C15 S6 -167.81(19)
Ni2 S5 C15 N3 7.9(4)
Ni2 S5 C15 S6 -175.2(2)
C21 S6 C15 N3 -0.6(3)
C21 S6 C15 S5 -178.0(3)
C15 N3 C16 C17 179.2(4)
Ni1 N3 C16 C17 -11.4(5)
C15 N3 C16 C21 -1.3(5)
Ni1 N3 C16 C21 168.1(3)
C21 C16 C17 C18 -0.5(6)
N3 C16 C17 C18 179.0(4)
C16 C17 C18 C19 1.3(6)
C17 C18 C19 C20 -1.2(6)
C18 C19 C20 C21 0.4(6)
C17 C16 C21 C20 -0.4(6)
N3 C16 C21 C20 -179.9(4)
C17 C16 C21 S6 -179.7(3)
N3 C16 C21 S6 0.8(4)
C19 C20 C21 C16 0.4(6)
C19 C20 C21 S6 179.6(3)
C15 S6 C21 C16 -0.1(3)
C15 S6 C21 C20 -179.4(4)
C23 N4 C22 S7 179.3(3)
Ni1 N4 C22 S7 4.6(5)
C23 N4 C22 S8 -0.1(4)
Ni1 N4 C22 S8 -174.74(18)
Ni2 S7 C22 N4 11.7(4)
Ni2 S7 C22 S8 -169.03(19)
C28 S8 C22 N4 1.4(3)
C28 S8 C22 S7 -178.0(3)
C22 N4 C23 C28 -1.8(5)
Ni1 N4 C23 C28 173.1(3)
C22 N4 C23 C24 179.4(4)
Ni1 N4 C23 C24 -5.7(5)
C28 C23 C24 C25 1.5(6)
N4 C23 C24 C25 -179.8(4)
C23 C24 C25 C26 -2.6(6)
C24 C25 C26 C27 2.8(6)
C25 C26 C27 C28 -1.9(6)
N4 C23 C28 C27 -179.5(4)
C24 C23 C28 C27 -0.6(6)
N4 C23 C28 S8 2.8(4)
C24 C23 C28 S8 -178.3(3)
C26 C27 C28 C23 0.8(6)
C26 C27 C28 S8 178.0(3)
C22 S8 C28 C23 -2.3(3)
C22 S8 C28 C27 -179.7(4)
